data_7221795
loop_
_publ_author_name
'Wang, Xiu-Li'
'Sha, Xiao-Ting'
'Liu, Guo-Cheng'
'Chen, Nai-Li'
'Tian, Yuan'

_publ_section_title
;
 Polycarboxylate-directed various Co(ii) complexes based on a
 &#x201C;V&#x201D;-like bis-pyridyl-bis-amide derivative: construction,
 electrochemical and photocatalytic properties
;
_journal_issue 38
_journal_name_full CrystEngComm
_journal_page_first 7290
_journal_paper_doi 10.1039/C5CE01239B
_journal_volume 17
_journal_year 2015
_chemical_formula_sum 'C27 H24 Cl0 Co N4 O9'
_chemical_formula_weight 607.43
_chemical_name_systematic
; 
 ? 
;
_space_group_IT_number 14
_symmetry_cell_setting monoclinic
_symmetry_space_group_name_Hall '-P 2ybc'
_symmetry_space_group_name_H-M 'P 1 21/c 1'
_atom_sites_solution_hydrogens geom
_atom_sites_solution_primary direct
_atom_sites_solution_secondary difmap
_audit_creation_method SHELXL-97
_audit_update_record
;
2015-06-04 deposited with the CCDC.
2015-08-13 downloaded from the CCDC.
;
_cell_angle_alpha 90.00
_cell_angle_beta 100.6730(10)
_cell_angle_gamma 90.00
_cell_formula_units_Z 4
_cell_length_a 9.9555(6)
_cell_length_b 16.4810(10)
_cell_length_c 16.1393(10)
_cell_measurement_temperature 296(2)
_cell_measurement_theta_max 24.95
_cell_measurement_theta_min 1.78
_cell_volume 2602.3(3)
_computing_cell_refinement 'SMART (Bruker, 2001)'
_computing_data_collection 'SMART (Bruker, 2001)'
_computing_data_reduction 'SAINT+ (Bruker, 1999)'
_computing_molecular_graphics 'PLATON (Spek, 2003)'
_computing_publication_material 'SHELXTL (1998)'
_computing_structure_refinement 'SHELXL-97 (Sheldrick, 1997)'
_computing_structure_solution 'SHELXS-97 (Sheldrick, 1990)'
_diffrn_ambient_temperature 296(2)
_diffrn_measured_fraction_theta_full 0.998
_diffrn_measured_fraction_theta_max 0.998
_diffrn_measurement_device_type 'CCD area detector'
_diffrn_measurement_method 'phi and omega scans'
_diffrn_radiation_monochromator graphite
_diffrn_radiation_source 'fine-focus sealed tube'
_diffrn_radiation_type MoK\a
_diffrn_radiation_wavelength 0.71073
_diffrn_reflns_av_R_equivalents 0.0315
_diffrn_reflns_av_unetI/netI 0.0382
_diffrn_reflns_limit_h_max 11
_diffrn_reflns_limit_h_min -9
_diffrn_reflns_limit_k_max 19
_diffrn_reflns_limit_k_min -19
_diffrn_reflns_limit_l_max 19
_diffrn_reflns_limit_l_min -18
_diffrn_reflns_number 12956
_diffrn_reflns_theta_full 24.95
_diffrn_reflns_theta_max 24.95
_diffrn_reflns_theta_min 1.78
_exptl_absorpt_coefficient_mu 0.723
_exptl_absorpt_correction_T_max 0.7962
_exptl_absorpt_correction_T_min 0.7706
_exptl_absorpt_correction_type multi-scan
_exptl_absorpt_process_details SADABS
_exptl_crystal_colour Pink
_exptl_crystal_density_diffrn 1.550
_exptl_crystal_density_method 'not measured'
_exptl_crystal_description BLOCK
_exptl_crystal_F_000 1252
_exptl_crystal_size_max 0.38
_exptl_crystal_size_mid 0.34
_exptl_crystal_size_min 0.33
_refine_diff_density_max 0.442
_refine_diff_density_min -0.460
_refine_diff_density_rms 0.057
_refine_ls_extinction_method none
_refine_ls_goodness_of_fit_ref 1.000
_refine_ls_hydrogen_treatment constr
_refine_ls_matrix_type full
_refine_ls_number_parameters 370
_refine_ls_number_reflns 4549
_refine_ls_number_restraints 0
_refine_ls_restrained_S_all 1.000
_refine_ls_R_factor_all 0.0550
_refine_ls_R_factor_gt 0.0385
_refine_ls_shift/su_max 0.001
_refine_ls_shift/su_mean 0.000
_refine_ls_structure_factor_coef Fsqd
_refine_ls_weighting_details 'calc w=1/[\s^2^(Fo^2^)+(0.0607P)^2^+1.3140P] where P=(Fo^2^+2Fc^2^)/3'
_refine_ls_weighting_scheme calc
_refine_ls_wR_factor_gt 0.0986
_refine_ls_wR_factor_ref 0.1077
_reflns_number_gt 3586
_reflns_number_total 4549
_reflns_threshold_expression >2sigma(I)
_cod_data_source_file c5ce01239b2.cif
_cod_data_source_block 5
_cod_depositor_comments
;
The following automatic conversions were performed:

'_symmetry_cell_setting' value 'Monoclinic' changed to 'monoclinic'
according to
/usr/data/users/saulius/crontab/automatic-downloads/rss-feeds/RSC/lib/dictionaries/cif_core.dic
dictionary named 'cif_core.dic' version 2.4.2 from 2011-04-26.

Automatic conversion script
Id: cif_fix_values 3271 2015-04-21 07:52:19Z andrius 

 Adding full bibliography for 7221791--7221796.cif.
;
_cod_original_sg_symbol_H-M P2(1)/c
_cod_database_code 7221795

loop_
_symmetry_equiv_pos_as_xyz
'x, y, z'
'-x, y+1/2, -z+1/2'
'-x, -y, -z'
'x, -y-1/2, z-1/2'

loop_
_atom_site_label
_atom_site_type_symbol
_atom_site_fract_x
_atom_site_fract_y
_atom_site_fract_z
_atom_site_U_iso_or_equiv
_atom_site_adp_type
_atom_site_occupancy
_atom_site_symmetry_multiplicity
_atom_site_calc_flag
_atom_site_refinement_flags
Co1 Co 0.99141(4) 0.14933(2) 0.45688(2) 0.02349(13) Uani 1 1 d .
O1 O 1.0911(2) 0.04315(14) 0.37283(15) 0.0466(6) Uani 1 1 d .
N1 N 1.0273(2) 0.25210(14) 0.53399(14) 0.0276(5) Uani 1 1 d .
O1W O 1.0609(2) 0.07473(12) 0.56649(13) 0.0350(5) Uani 1 1 d .
H1WA H 1.0184 0.0515 0.6010 0.042 Uiso 1 1 d R
H1WB H 1.1435 0.0598 0.5791 0.042 Uiso 1 1 d R
C1 C 1.1400(3) 0.25609(18) 0.59413(19) 0.0338(7) Uani 1 1 d .
H1A H 1.2007 0.2127 0.6007 0.041 Uiso 1 1 calc R
N2 N 0.8726(3) 0.45003(15) 0.56495(16) 0.0367(6) Uani 1 1 d .
H2B H 0.8725 0.4791 0.6092 0.044 Uiso 1 1 calc R
O2 O 1.1937(2) 0.14660(14) 0.44224(16) 0.0470(6) Uani 1 1 d .
C2 C 1.1688(3) 0.32254(19) 0.6467(2) 0.0393(8) Uani 1 1 d .
H2A H 1.2470 0.3235 0.6884 0.047 Uiso 1 1 calc R
O2W O 0.8737(3) 0.00248(14) 0.23881(14) 0.0523(6) Uani 1 1 d .
O3 O 1.81960(18) 0.08182(11) 0.44359(13) 0.0313(5) Uani 1 1 d .
N3 N 0.3252(2) 0.71054(15) 0.35582(15) 0.0342(6) Uani 1 1 d .
H3B H 0.3488 0.7447 0.3962 0.041 Uiso 1 1 calc R
C3 C 1.0806(3) 0.38673(19) 0.6363(2) 0.0371(7) Uani 1 1 d .
H3A H 1.0982 0.4318 0.6713 0.044 Uiso 1 1 calc R
O4 O 1.6968(2) 0.17107(13) 0.50025(15) 0.0431(6) Uani 1 1 d .
N4 N 0.0768(2) 0.71682(14) 0.15513(14) 0.0272(5) Uani 1 1 d .
C4 C 0.9643(3) 0.38472(18) 0.57330(18) 0.0304(7) Uani 1 1 d .
O5 O 0.7769(3) 0.43605(15) 0.42793(15) 0.0630(8) Uani 1 1 d .
C5 C 0.9411(3) 0.31507(17) 0.52368(17) 0.0276(6) Uani 1 1 d .
H5A H 0.8631 0.3123 0.4820 0.033 Uiso 1 1 calc R
O6 O 0.3739(3) 0.58830(14) 0.30531(15) 0.0549(7) Uani 1 1 d .
C6 C 0.7841(3) 0.47207(18) 0.4945(2) 0.0357(7) Uani 1 1 d .
O7 O 0.6597(2) 0.71417(13) 0.64075(13) 0.0436(6) Uani 1 1 d .
H7A H 0.6992 0.7553 0.6297 0.065 Uiso 1 1 calc R
C7 C 0.6960(3) 0.54462(17) 0.50199(19) 0.0302(7) Uani 1 1 d .
C8 C 0.7165(3) 0.59663(16) 0.57089(19) 0.0303(7) Uani 1 1 d .
H8A H 0.7851 0.5857 0.6170 0.036 Uiso 1 1 calc R
C9 C 0.6354(3) 0.66429(16) 0.57098(18) 0.0296(7) Uani 1 1 d .
C10 C 0.5301(3) 0.68043(18) 0.50447(18) 0.0318(7) Uani 1 1 d .
H10A H 0.4743 0.7255 0.5058 0.038 Uiso 1 1 calc R
C11 C 0.5085(3) 0.62820(18) 0.43531(18) 0.0290(7) Uani 1 1 d .
C12 C 0.5917(3) 0.56121(18) 0.43403(19) 0.0324(7) Uani 1 1 d .
H12A H 0.5779 0.5270 0.3874 0.039 Uiso 1 1 calc R
C13 C 0.3976(3) 0.64050(18) 0.36034(19) 0.0334(7) Uani 1 1 d .
C14 C 0.2149(3) 0.73335(17) 0.29167(18) 0.0277(6) Uani 1 1 d .
C15 C 0.1336(3) 0.79768(18) 0.30798(19) 0.0346(7) Uani 1 1 d .
H15A H 0.1532 0.8254 0.3590 0.041 Uiso 1 1 calc R
C16 C 0.0234(3) 0.8198(2) 0.2475(2) 0.0402(8) Uani 1 1 d .
H16A H -0.0328 0.8625 0.2570 0.048 Uiso 1 1 calc R
C17 C -0.0022(3) 0.77779(19) 0.17249(19) 0.0361(7) Uani 1 1 d .
H17A H -0.0777 0.7924 0.1322 0.043 Uiso 1 1 calc R
C18 C 0.1847(3) 0.69582(17) 0.21367(18) 0.0282(6) Uani 1 1 d .
H18A H 0.2416 0.6545 0.2015 0.034 Uiso 1 1 calc R
C19 C 1.1979(3) 0.08206(19) 0.40114(19) 0.0335(7) Uani 1 1 d .
C20 C 1.3346(3) 0.05314(16) 0.38670(18) 0.0261(6) Uani 1 1 d .
C21 C 1.4521(3) 0.09039(16) 0.42919(18) 0.0242(6) Uani 1 1 d .
H21A H 1.4454 0.1328 0.4662 0.029 Uiso 1 1 calc R
C22 C 1.5797(3) 0.06488(16) 0.41686(17) 0.0239(6) Uani 1 1 d .
C23 C 1.5865(3) -0.00010(17) 0.36230(18) 0.0291(6) Uani 1 1 d .
H23A H 1.6717 -0.0179 0.3541 0.035 Uiso 1 1 calc R
C24 C 1.4704(3) -0.03904(18) 0.31986(19) 0.0343(7) Uani 1 1 d .
C25 C 1.3442(3) -0.01104(18) 0.33255(19) 0.0328(7) Uani 1 1 d .
H25A H 1.2648 -0.0357 0.3043 0.039 Uiso 1 1 calc R
C26 C 1.4819(4) -0.1083(2) 0.2605(2) 0.0562(10) Uani 1 1 d .
H26A H 1.5765 -0.1189 0.2600 0.084 Uiso 1 1 calc R
H26B H 1.4360 -0.0941 0.2047 0.084 Uiso 1 1 calc R
H26C H 1.4403 -0.1559 0.2790 0.084 Uiso 1 1 calc R
C27 C 1.7056(3) 0.10947(17) 0.45820(18) 0.0263(6) Uani 1 1 d .

loop_
_atom_site_aniso_label
_atom_site_aniso_U_11
_atom_site_aniso_U_22
_atom_site_aniso_U_33
_atom_site_aniso_U_23
_atom_site_aniso_U_13
_atom_site_aniso_U_12
Co1 0.0164(2) 0.0224(2) 0.0306(2) -0.00124(16) 0.00160(15) 0.00003(15)
O1 0.0176(11) 0.0560(15) 0.0646(16) 0.0182(12) 0.0036(10) -0.0045(10)
N1 0.0255(12) 0.0253(12) 0.0306(13) -0.0005(10) 0.0018(10) 0.0040(10)
O1W 0.0290(11) 0.0327(11) 0.0400(12) 0.0085(10) -0.0020(9) -0.0008(9)
C1 0.0273(15) 0.0289(16) 0.0412(18) -0.0024(14) -0.0037(13) 0.0068(13)
N2 0.0425(15) 0.0297(14) 0.0326(14) -0.0061(11) -0.0068(12) 0.0137(12)
O2 0.0271(12) 0.0531(15) 0.0615(16) -0.0106(12) 0.0101(11) 0.0117(11)
C2 0.0299(17) 0.0398(18) 0.0421(19) -0.0028(15) -0.0091(14) 0.0036(15)
O2W 0.0714(17) 0.0438(14) 0.0379(13) 0.0020(11) 0.0004(12) 0.0005(13)
O3 0.0143(10) 0.0307(11) 0.0477(13) 0.0032(10) 0.0029(9) -0.0010(8)
N3 0.0336(14) 0.0320(14) 0.0321(14) -0.0084(11) -0.0074(11) 0.0072(12)
C3 0.0386(18) 0.0296(16) 0.0385(18) -0.0072(14) -0.0047(14) 0.0004(15)
O4 0.0329(12) 0.0397(13) 0.0532(14) -0.0180(11) -0.0011(10) -0.0015(10)
N4 0.0229(12) 0.0262(12) 0.0316(13) -0.0004(11) 0.0023(10) 0.0041(10)
C4 0.0317(16) 0.0263(15) 0.0323(16) -0.0031(13) 0.0032(13) 0.0052(13)
O5 0.086(2) 0.0544(16) 0.0392(14) -0.0129(12) -0.0130(13) 0.0404(15)
C5 0.0230(15) 0.0282(15) 0.0290(15) 0.0011(13) -0.0024(12) 0.0055(12)
O6 0.0575(15) 0.0471(14) 0.0491(15) -0.0189(12) -0.0185(12) 0.0249(12)
C6 0.0415(18) 0.0292(16) 0.0347(18) -0.0008(14) 0.0025(14) 0.0094(14)
O7 0.0557(14) 0.0304(12) 0.0385(13) -0.0085(10) -0.0072(11) 0.0031(11)
C7 0.0302(16) 0.0239(15) 0.0345(16) 0.0023(13) 0.0011(13) 0.0046(13)
C8 0.0273(15) 0.0254(15) 0.0337(16) 0.0038(13) -0.0057(13) 0.0008(12)
C9 0.0340(16) 0.0226(14) 0.0304(16) -0.0022(12) 0.0011(13) -0.0017(13)
C10 0.0321(16) 0.0253(15) 0.0352(17) -0.0003(13) -0.0014(13) 0.0082(13)
C11 0.0245(15) 0.0282(15) 0.0317(16) -0.0005(12) -0.0021(12) 0.0022(12)
C12 0.0328(17) 0.0287(16) 0.0323(16) -0.0038(13) -0.0025(13) 0.0034(13)
C13 0.0310(16) 0.0339(17) 0.0328(17) -0.0059(14) -0.0005(13) 0.0074(14)
C14 0.0252(14) 0.0269(15) 0.0298(15) 0.0009(12) 0.0018(12) 0.0014(12)
C15 0.0388(17) 0.0323(16) 0.0310(16) -0.0053(13) 0.0023(13) 0.0077(14)
C16 0.0417(19) 0.0390(18) 0.0382(18) -0.0049(15) 0.0030(15) 0.0207(15)
C17 0.0313(16) 0.0379(17) 0.0357(17) 0.0028(14) -0.0028(13) 0.0125(14)
C18 0.0257(15) 0.0265(15) 0.0312(16) -0.0018(12) 0.0019(12) 0.0044(12)
C19 0.0210(15) 0.0412(18) 0.0385(18) 0.0115(15) 0.0057(13) 0.0028(14)
C20 0.0197(14) 0.0264(15) 0.0327(16) 0.0029(12) 0.0060(12) 0.0020(12)
C21 0.0204(14) 0.0225(14) 0.0297(15) -0.0015(12) 0.0045(11) 0.0012(11)
C22 0.0204(14) 0.0247(14) 0.0271(15) 0.0026(12) 0.0055(11) -0.0003(12)
C23 0.0205(14) 0.0310(16) 0.0375(17) -0.0014(13) 0.0101(12) 0.0016(12)
C24 0.0328(17) 0.0330(17) 0.0374(17) -0.0057(14) 0.0077(14) -0.0017(14)
C25 0.0219(15) 0.0326(16) 0.0417(18) -0.0033(14) 0.0000(13) -0.0071(13)
C26 0.053(2) 0.048(2) 0.068(3) -0.025(2) 0.014(2) -0.0051(19)
C27 0.0192(14) 0.0295(16) 0.0300(16) 0.0051(13) 0.0036(12) 0.0021(12)

loop_
_atom_type_symbol
_atom_type_description
_atom_type_scat_dispersion_real
_atom_type_scat_dispersion_imag
_atom_type_scat_source
C C 0.0033 0.0016 'International Tables Vol C Tables 4.2.6.8 and 6.1.1.4'
H H 0.0000 0.0000 'International Tables Vol C Tables 4.2.6.8 and 6.1.1.4'
N N 0.0061 0.0033 'International Tables Vol C Tables 4.2.6.8 and 6.1.1.4'
O O 0.0106 0.0060 'International Tables Vol C Tables 4.2.6.8 and 6.1.1.4'
Cl Cl 0.1484 0.1585 'International Tables Vol C Tables 4.2.6.8 and 6.1.1.4'
Co Co 0.3494 0.9721 'International Tables Vol C Tables 4.2.6.8 and 6.1.1.4'

loop_
_geom_angle_atom_site_label_1
_geom_angle_atom_site_label_2
_geom_angle_atom_site_label_3
_geom_angle
_geom_angle_site_symmetry_1
_geom_angle_site_symmetry_3
O3 Co1 O2 143.00(9) 1_455 .
O3 Co1 N1 123.87(8) 1_455 .
O2 Co1 N1 91.31(9) . .
O3 Co1 N4 93.85(8) 1_455 2_645
O2 Co1 N4 94.51(9) . 2_645
N1 Co1 N4 94.29(9) . 2_645
O3 Co1 O1W 84.83(8) 1_455 .
O2 Co1 O1W 84.85(9) . .
N1 Co1 O1W 88.87(8) . .
N4 Co1 O1W 176.80(8) 2_645 .
C5 N1 C1 118.9(2) . .
C5 N1 Co1 121.28(18) . .
C1 N1 Co1 119.83(19) . .
N1 C1 C2 122.2(3) . .
C6 N2 C4 126.7(3) . .
C19 O2 Co1 101.92(19) . .
C3 C2 C1 118.9(3) . .
C27 O3 Co1 123.03(18) . 1_655
C13 N3 C14 126.8(3) . .
C2 C3 C4 120.0(3) . .
C17 N4 C18 118.2(3) . .
C17 N4 Co1 117.64(19) . 2_655
C18 N4 Co1 123.63(18) . 2_655
C3 C4 C5 117.8(3) . .
C3 C4 N2 119.4(3) . .
C5 C4 N2 122.8(3) . .
N1 C5 C4 122.2(3) . .
O5 C6 N2 122.2(3) . .
O5 C6 C7 121.3(3) . .
N2 C6 C7 116.4(3) . .
C8 C7 C12 119.2(3) . .
C8 C7 C6 123.7(3) . .
C12 C7 C6 117.1(3) . .
C9 C8 C7 120.1(3) . .
C8 C9 O7 118.0(3) . .
C8 C9 C10 121.1(3) . .
O7 C9 C10 120.9(3) . .
C9 C10 C11 119.1(3) . .
C12 C11 C10 120.1(3) . .
C12 C11 C13 116.8(3) . .
C10 C11 C13 123.1(3) . .
C11 C12 C7 120.5(3) . .
O6 C13 N3 121.9(3) . .
O6 C13 C11 120.4(3) . .
N3 C13 C11 117.7(3) . .
C18 C14 C15 118.5(3) . .
C18 C14 N3 123.8(3) . .
C15 C14 N3 117.7(3) . .
C16 C15 C14 118.9(3) . .
C15 C16 C17 119.0(3) . .
N4 C17 C16 122.8(3) . .
N4 C18 C14 122.5(3) . .
O1 C19 O2 121.1(3) . .
O1 C19 C20 120.9(3) . .
O2 C19 C20 118.0(3) . .
C21 C20 C25 120.0(3) . .
C21 C20 C19 119.3(3) . .
C25 C20 C19 120.7(3) . .
C20 C21 C22 120.4(3) . .
C21 C22 C23 118.4(3) . .
C21 C22 C27 120.0(2) . .
C23 C22 C27 121.6(2) . .
C24 C23 C22 122.3(3) . .
C23 C24 C25 117.8(3) . .
C23 C24 C26 120.7(3) . .
C25 C24 C26 121.5(3) . .
C20 C25 C24 121.1(3) . .
O4 C27 O3 123.2(3) . .
O4 C27 C22 120.7(2) . .
O3 C27 C22 116.0(2) . .

loop_
_geom_bond_atom_site_label_1
_geom_bond_atom_site_label_2
_geom_bond_distance
_geom_bond_site_symmetry_2
Co1 O3 2.0184(18) 1_455
Co1 O2 2.071(2) .
Co1 N1 2.093(2) .
Co1 N4 2.124(2) 2_645
Co1 O1W 2.160(2) .
O1 C19 1.253(4) .
N1 C5 1.337(3) .
N1 C1 1.342(4) .
C1 C2 1.382(4) .
N2 C6 1.353(4) .
N2 C4 1.402(4) .
O2 C19 1.258(4) .
C2 C3 1.365(4) .
O3 C27 1.285(3) .
O3 Co1 2.0184(18) 1_655
N3 C13 1.356(4) .
N3 C14 1.413(4) .
C3 C4 1.392(4) .
O4 C27 1.233(3) .
N4 C17 1.337(4) .
N4 C18 1.338(3) .
N4 Co1 2.124(2) 2_655
C4 C5 1.394(4) .
O5 C6 1.218(4) .
O6 C13 1.227(4) .
C6 C7 1.501(4) .
O7 C9 1.379(3) .
C7 C8 1.389(4) .
C7 C12 1.390(4) .
C8 C9 1.377(4) .
C9 C10 1.380(4) .
C10 C11 1.394(4) .
C11 C12 1.383(4) .
C11 C13 1.493(4) .
C14 C18 1.385(4) .
C14 C15 1.389(4) .
C15 C16 1.376(4) .
C16 C17 1.376(4) .
C19 C20 1.501(4) .
C20 C21 1.385(4) .
C20 C25 1.387(4) .
C21 C22 1.387(4) .
C22 C23 1.396(4) .
C22 C27 1.498(4) .
C23 C24 1.386(4) .
C24 C25 1.389(4) .
C24 C26 1.508(4) .
